data_8104064
loop_
_publ_author_name
'Walther, R.'
'Deiseroth, H.J.'

_publ_section_title
;
 Crystal structure of thallium pentaindium octaselenide, Tl In5 Se8
;
_journal_name_full
;
Zeitschrift fuer Kristallographie - New Crystal Structures
;
_journal_page_first 293
_journal_page_last 293
_journal_volume 212
_journal_year 1997
_chemical_formula_sum 'In5 Se8 Tl'
_chemical_name_systematic 'Tl In5 Se8'
_space_group_IT_number 12
_symmetry_space_group_name_Hall '-C 2y'
_symmetry_space_group_name_H-M 'C 1 2/m 1'
_cell_angle_alpha 90
_cell_angle_beta 101.49
_cell_angle_gamma 90
_cell_formula_units_Z 2
_cell_length_a 19.99
_cell_length_b 3.9872
_cell_length_c 9.618
_cell_volume 751.231
_citation_journal_id_ASTM ZKNSFT
_cod_data_source_file Walther_ZKNSFT_1997_1982.cif
_cod_data_source_block In5Se8Tl1
_cod_original_cell_volume 751.2314
_cod_original_formula_sum 'In5 Se8 Tl1'
_cod_database_code 8104064

loop_
_symmetry_equiv_pos_as_xyz
x,y,z
-x,y,-z
-x,-y,-z
x,-y,z
x+1/2,y+1/2,z
-x+1/2,y+1/2,-z
-x+1/2,-y+1/2,-z
x+1/2,-y+1/2,z

loop_
_atom_site_label
_atom_site_type_symbol
_atom_site_fract_x
_atom_site_fract_y
_atom_site_fract_z
_atom_site_occupancy
_atom_site_U_iso_or_equiv
Se3 Se-2 0.0873 0.5 0.1187 1 0.0
Tl1 Tl+1 0.4631 0 0.5276 0.25 0.0
Se1 Se-2 0.2418 0 0.1536 1 0.0
Se2 Se-2 0.1636 0 0.4687 1 0.0
In2 In+3 0.2211 0.5 0.3367 1 0.0
In1 In+3 0 0 0 1 0.0
Tl2 Tl+1 0.5 0 0.5 0.5 0.0
Se4 Se-2 0.4379 0.5 0.2352 1 0.0
In3 In+3 0.3633 0 0.113 1 0.0
